data_2230181
loop_
_publ_author_name
'Qiang, Yu-Xing'
'Zhu, Shou-Rong'
'Shao, Min'

_publ_section_title
;
 <i>N</i>,<i>N</i>'-Dicarboxy-<i>N</i>,<i>N</i>'-dicarboxylato(<i>m</i>-phenylene)dimethanaminium
 monohydrate
;
_journal_coeditor_code XU5178
_journal_issue 5
_journal_name_full 'Acta Crystallographica Section E'
_journal_page_first o1174
_journal_paper_doi 10.1107/S1600536811013675
_journal_volume 67
_journal_year 2011
_chemical_formula_iupac 'C16 H20 N2 O8, H2 O'
_chemical_formula_moiety 'C16 H20 N2 O8, H2 O'
_chemical_formula_sum 'C16 H22 N2 O9'
_chemical_formula_weight 386.36
_chemical_name_systematic
;
<i>N</i>,<i>N</i>'-Dicarboxy-<i>N</i>,<i>N</i>'-dicarboxylato(<i>m</i>-
phenylene)dimethanaminium monohydrate
;
_space_group_IT_number 9
_symmetry_cell_setting monoclinic
_symmetry_space_group_name_Hall 'C -2yc'
_symmetry_space_group_name_H-M 'C 1 c 1'
_atom_sites_solution_hydrogens geom
_atom_sites_solution_primary direct
_atom_sites_solution_secondary difmap
_audit_creation_method SHELXL-97
_cell_angle_alpha 90.00
_cell_angle_beta 106.788(2)
_cell_angle_gamma 90.00
_cell_formula_units_Z 4
_cell_length_a 22.491(3)
_cell_length_b 5.4342(7)
_cell_length_c 14.3118(19)
_cell_measurement_reflns_used 1912
_cell_measurement_temperature 296(2)
_cell_measurement_theta_max 27.28
_cell_measurement_theta_min 2.97
_cell_volume 1674.6(4)
_computing_cell_refinement 'SAINT (Bruker, 2001)'
_computing_data_collection 'APEX2 (Bruker, 2001)'
_computing_data_reduction 'SAINT (Bruker, 2001)'
_computing_molecular_graphics 'SHELXTL (Sheldrick, 2008)'
_computing_publication_material 'SHELXTL (Sheldrick, 2008)'
_computing_structure_refinement 'SHELXTL (Sheldrick, 2008)'
_computing_structure_solution 'SHELXTL (Sheldrick, 2008)'
_diffrn_ambient_temperature 296(2)
_diffrn_measured_fraction_theta_full 0.992
_diffrn_measured_fraction_theta_max 0.992
_diffrn_measurement_device_type 'Bruker APEXII CCD'
_diffrn_measurement_method '\f and \w'
_diffrn_radiation_monochromator graphite
_diffrn_radiation_source 'fine-focus sealed tube'
_diffrn_radiation_type MoK\a
_diffrn_radiation_wavelength 0.71073
_diffrn_reflns_av_R_equivalents 0.0202
_diffrn_reflns_av_sigmaI/netI 0.0257
_diffrn_reflns_limit_h_max 18
_diffrn_reflns_limit_h_min -28
_diffrn_reflns_limit_k_max 7
_diffrn_reflns_limit_k_min -6
_diffrn_reflns_limit_l_max 18
_diffrn_reflns_limit_l_min -18
_diffrn_reflns_number 4927
_diffrn_reflns_theta_full 27.46
_diffrn_reflns_theta_max 27.46
_diffrn_reflns_theta_min 1.89
_exptl_absorpt_coefficient_mu 0.126
_exptl_absorpt_correction_T_max 0.9875
_exptl_absorpt_correction_T_min 0.9751
_exptl_absorpt_correction_type multi-scan
_exptl_absorpt_process_details '(SADABS; Sheldrick, 2004)'
_exptl_crystal_colour colorless
_exptl_crystal_density_diffrn 1.532
_exptl_crystal_density_method 'not measured'
_exptl_crystal_description block
_exptl_crystal_F_000 816
_exptl_crystal_size_max 0.20
_exptl_crystal_size_mid 0.10
_exptl_crystal_size_min 0.10
_refine_diff_density_max 0.129
_refine_diff_density_min -0.152
_refine_ls_extinction_method none
_refine_ls_goodness_of_fit_ref 0.968
_refine_ls_hydrogen_treatment mixed
_refine_ls_matrix_type full
_refine_ls_number_parameters 252
_refine_ls_number_reflns 1891
_refine_ls_number_restraints 2
_refine_ls_restrained_S_all 0.967
_refine_ls_R_factor_all 0.0358
_refine_ls_R_factor_gt 0.0299
_refine_ls_shift/su_max 0.000
_refine_ls_shift/su_mean 0.000
_refine_ls_structure_factor_coef Fsqd
_refine_ls_weighting_details 'calc w=1/[\s^2^(Fo^2^)+(0.0302P)^2^+1.0337P] where P=(Fo^2^+2Fc^2^)/3'
_refine_ls_weighting_scheme calc
_refine_ls_wR_factor_gt 0.0652
_refine_ls_wR_factor_ref 0.0691
_reflns_number_gt 1701
_reflns_number_total 1891
_reflns_threshold_expression I>2\s(I)
_cod_data_source_file xu5178.cif
_cod_data_source_block I
_cod_original_sg_symbol_H-M 'C c'
_cod_database_code 2230181
_cod_database_fobs_code 2230181

loop_
_symmetry_equiv_pos_as_xyz
'x, y, z'
'x, -y, z+1/2'
'x+1/2, y+1/2, z'
'x+1/2, -y+1/2, z+1/2'

loop_
_atom_site_type_symbol
_atom_site_label
_atom_site_fract_x
_atom_site_fract_y
_atom_site_fract_z
_atom_site_U_iso_or_equiv
_atom_site_adp_type
_atom_site_calc_flag
_atom_site_refinement_flags
_atom_site_occupancy
_atom_site_disorder_assembly
_atom_site_disorder_group
C C1 0.48342(11) 0.0785(4) 0.53137(16) 0.0231(5) Uani d . 1 . .
C C2 0.54217(11) -0.0180(4) 0.57446(17) 0.0240(5) Uani d . 1 . .
H H2 0.5537 -0.1655 0.5516 0.029 Uiso calc R 1 . .
C C3 0.58405(11) 0.1035(5) 0.65160(17) 0.0243(5) Uani d . 1 . .
C C4 0.56643(12) 0.3244(5) 0.68491(17) 0.0281(5) Uani d . 1 . .
H H4 0.5944 0.4095 0.7352 0.034 Uiso calc R 1 . .
C C5 0.50736(13) 0.4184(5) 0.64350(18) 0.0296(5) Uani d . 1 . .
H H5 0.4955 0.5642 0.6671 0.036 Uiso calc R 1 . .
C C6 0.46596(12) 0.2960(5) 0.56708(18) 0.0272(5) Uani d . 1 . .
H H6 0.4264 0.3596 0.5396 0.033 Uiso calc R 1 . .
C C7 0.43870(11) -0.0521(5) 0.44711(17) 0.0246(5) Uani d . 1 . .
H H7A 0.3971 -0.0390 0.4538 0.030 Uiso calc R 1 . .
H H7B 0.4495 -0.2253 0.4495 0.030 Uiso calc R 1 . .
C C8 0.39405(12) -0.0909(5) 0.27035(18) 0.0285(5) Uani d . 1 . .
H H8A 0.3588 -0.1388 0.2925 0.034 Uiso calc R 1 . .
H H8B 0.4139 -0.2395 0.2567 0.034 Uiso calc R 1 . .
C C9 0.37171(11) 0.0596(5) 0.17845(18) 0.0286(6) Uani d . 1 . .
C C10 0.50246(11) 0.0599(4) 0.33451(18) 0.0245(5) Uani d . 1 . .
H H10A 0.4991 0.0363 0.2660 0.029 Uiso calc R 1 . .
H H10B 0.5276 -0.0724 0.3711 0.029 Uiso calc R 1 . .
C C11 0.53354(11) 0.3057(4) 0.36863(17) 0.0233(5) Uani d . 1 . .
C C12 0.64659(11) -0.0044(5) 0.70305(17) 0.0264(5) Uani d . 1 . .
H H12A 0.6431 -0.1823 0.7033 0.032 Uiso calc R 1 . .
H H12B 0.6590 0.0508 0.7704 0.032 Uiso calc R 1 . .
C C13 0.68289(12) -0.0009(4) 0.55037(17) 0.0257(5) Uani d . 1 . .
H H13A 0.7183 0.0447 0.5282 0.031 Uiso calc R 1 . .
H H13B 0.6477 0.0960 0.5134 0.031 Uiso calc R 1 . .
C C14 0.66863(11) -0.2693(5) 0.52703(18) 0.0258(5) Uani d . 1 . .
C C15 0.75870(11) -0.0232(5) 0.71783(18) 0.0283(6) Uani d . 1 . .
H H15A 0.7870 -0.0372 0.6781 0.034 Uiso calc R 1 . .
H H15B 0.7541 -0.1851 0.7435 0.034 Uiso calc R 1 . .
C C16 0.78576(12) 0.1544(5) 0.80242(18) 0.0293(5) Uani d . 1 . .
H H1A 0.4248(13) 0.219(5) 0.347(2) 0.028(7) Uiso d . 1 . .
H H2A 0.6999(12) 0.244(5) 0.658(2) 0.029(7) Uiso d . 1 . .
N N1 0.43897(9) 0.0518(4) 0.34879(14) 0.0228(4) Uani d . 1 . .
N N2 0.69672(9) 0.0663(4) 0.65600(14) 0.0225(4) Uani d . 1 . .
O O1 0.59162(8) 0.3058(3) 0.37755(12) 0.0295(4) Uani d . 1 . .
O O2 0.50164(9) 0.4792(3) 0.38026(14) 0.0342(4) Uani d . 1 . .
O O3 0.38729(10) 0.2699(4) 0.17322(15) 0.0441(5) Uani d . 1 . .
O O4 0.33302(9) -0.0662(4) 0.10907(14) 0.0411(5) Uani d . 1 . .
H H4A 0.3175 0.0277 0.0606 0.049 Uiso d R 1 . .
O O5 0.64514(10) -0.3008(4) 0.43420(13) 0.0401(5) Uani d . 1 . .
H H5A 0.6336 -0.4497 0.4230 0.048 Uiso d R 1 . .
O O6 0.67714(10) -0.4290(3) 0.58908(14) 0.0391(5) Uani d . 1 . .
O O7 0.76142(10) 0.3614(4) 0.79623(14) 0.0398(5) Uani d . 1 . .
O O8 0.83165(10) 0.0772(4) 0.86778(15) 0.0472(6) Uani d . 1 . .
O O1W 0.78493(9) 0.6735(4) 0.95209(13) 0.0399(5) Uani d . 1 . .
H H1WA 0.7763 0.5697 0.9057 0.048 Uiso d R 1 . .
H H1WB 0.7988 0.8079 0.9363 0.048 Uiso d R 1 . .

loop_
_atom_site_aniso_label
_atom_site_aniso_U_11
_atom_site_aniso_U_22
_atom_site_aniso_U_33
_atom_site_aniso_U_12
_atom_site_aniso_U_13
_atom_site_aniso_U_23
C1 0.0222(11) 0.0252(12) 0.0219(11) -0.0016(9) 0.0064(9) 0.0030(10)
C2 0.0241(12) 0.0230(12) 0.0252(11) 0.0007(10) 0.0076(9) -0.0015(10)
C3 0.0229(12) 0.0274(12) 0.0223(11) -0.0007(10) 0.0062(9) 0.0013(10)
C4 0.0319(14) 0.0317(14) 0.0206(12) -0.0044(11) 0.0076(10) -0.0047(10)
C5 0.0388(14) 0.0238(12) 0.0286(13) 0.0033(11) 0.0133(11) -0.0013(10)
C6 0.0256(12) 0.0297(13) 0.0270(13) 0.0054(10) 0.0088(10) 0.0041(10)
C7 0.0213(12) 0.0288(13) 0.0228(12) -0.0038(9) 0.0048(9) 0.0009(10)
C8 0.0267(12) 0.0286(14) 0.0267(12) -0.0083(10) 0.0023(10) 0.0008(10)
C9 0.0224(13) 0.0371(15) 0.0253(13) -0.0012(10) 0.0053(10) -0.0003(10)
C10 0.0228(12) 0.0233(12) 0.0274(12) -0.0014(10) 0.0074(9) -0.0005(10)
C11 0.0282(13) 0.0220(11) 0.0186(10) -0.0014(10) 0.0051(9) 0.0018(9)
C12 0.0247(13) 0.0321(13) 0.0210(11) -0.0007(10) 0.0047(10) 0.0010(10)
C13 0.0272(12) 0.0253(12) 0.0225(12) -0.0023(10) 0.0039(9) 0.0020(9)
C14 0.0232(12) 0.0264(12) 0.0268(12) 0.0003(10) 0.0056(10) 0.0008(10)
C15 0.0204(12) 0.0309(14) 0.0273(13) 0.0025(10) -0.0032(10) -0.0017(10)
C16 0.0266(13) 0.0293(13) 0.0287(13) -0.0069(10) 0.0027(10) -0.0019(11)
N1 0.0214(10) 0.0227(10) 0.0221(10) -0.0017(8) 0.0031(8) 0.0006(8)
N2 0.0209(10) 0.0196(10) 0.0237(10) -0.0005(8) 0.0012(8) -0.0008(8)
O1 0.0246(9) 0.0267(9) 0.0342(10) -0.0039(7) 0.0035(7) -0.0010(8)
O2 0.0398(11) 0.0212(9) 0.0443(11) 0.0007(8) 0.0161(9) -0.0021(8)
O3 0.0479(12) 0.0371(12) 0.0392(12) -0.0087(10) -0.0007(9) 0.0086(9)
O4 0.0414(12) 0.0467(12) 0.0265(9) -0.0075(9) -0.0039(8) 0.0024(9)
O5 0.0556(13) 0.0334(11) 0.0257(9) -0.0153(9) 0.0030(9) -0.0036(8)
O6 0.0559(13) 0.0224(9) 0.0333(10) 0.0002(9) 0.0037(9) 0.0041(8)
O7 0.0476(12) 0.0297(11) 0.0325(10) -0.0013(9) -0.0037(8) -0.0042(8)
O8 0.0378(11) 0.0477(13) 0.0397(11) 0.0021(10) -0.0149(9) -0.0032(10)
O1W 0.0443(12) 0.0452(12) 0.0258(9) 0.0013(9) 0.0031(8) -0.0015(9)

loop_
_atom_type_symbol
_atom_type_description
_atom_type_scat_dispersion_real
_atom_type_scat_dispersion_imag
_atom_type_scat_source
C C 0.0033 0.0000 'International Tables Vol C Tables 4.2.6.8 and 6.1.1.4'
H H 0.0000 0.0000 'International Tables Vol C Tables 4.2.6.8 and 6.1.1.4'
N N 0.0061 0.0000 'International Tables Vol C Tables 4.2.6.8 and 6.1.1.4'
O O 0.0106 0.0000 'International Tables Vol C Tables 4.2.6.8 and 6.1.1.4'

loop_
_geom_angle_atom_site_label_1
_geom_angle_atom_site_label_2
_geom_angle_atom_site_label_3
_geom_angle_site_symmetry_1
_geom_angle_site_symmetry_3
_geom_angle
_geom_angle_publ_flag
C6 C1 C2 . . 119.5(2) ?
C6 C1 C7 . . 120.1(2) ?
C2 C1 C7 . . 120.4(2) ?
C1 C2 C3 . . 120.7(2) ?
C1 C2 H2 . . 119.6 ?
C3 C2 H2 . . 119.6 ?
C4 C3 C2 . . 119.1(2) ?
C4 C3 C12 . . 119.1(2) ?
C2 C3 C12 . . 121.7(2) ?
C3 C4 C5 . . 120.3(2) ?
C3 C4 H4 . . 119.9 ?
C5 C4 H4 . . 119.9 ?
C6 C5 C4 . . 120.2(2) ?
C6 C5 H5 . . 119.9 ?
C4 C5 H5 . . 119.9 ?
C5 C6 C1 . . 120.2(2) ?
C5 C6 H6 . . 119.9 ?
C1 C6 H6 . . 119.9 ?
C1 C7 N1 . . 112.71(19) ?
C1 C7 H7A . . 109.0 ?
N1 C7 H7A . . 109.0 ?
C1 C7 H7B . . 109.0 ?
N1 C7 H7B . . 109.0 ?
H7A C7 H7B . . 107.8 ?
N1 C8 C9 . . 111.0(2) ?
N1 C8 H8A . . 109.4 ?
C9 C8 H8A . . 109.4 ?
N1 C8 H8B . . 109.4 ?
C9 C8 H8B . . 109.4 ?
H8A C8 H8B . . 108.0 ?
O3 C9 O4 . . 126.2(3) ?
O3 C9 C8 . . 122.7(2) ?
O4 C9 C8 . . 111.1(2) ?
N1 C10 C11 . . 110.46(19) ?
N1 C10 H10A . . 109.6 ?
C11 C10 H10A . . 109.6 ?
N1 C10 H10B . . 109.6 ?
C11 C10 H10B . . 109.6 ?
H10A C10 H10B . . 108.1 ?
O2 C11 O1 . . 127.5(2) ?
O2 C11 C10 . . 119.1(2) ?
O1 C11 C10 . . 113.3(2) ?
C3 C12 N2 . . 113.12(19) ?
C3 C12 H12A . . 109.0 ?
N2 C12 H12A . . 109.0 ?
C3 C12 H12B . . 109.0 ?
N2 C12 H12B . . 109.0 ?
H12A C12 H12B . . 107.8 ?
N2 C13 C14 . . 115.3(2) ?
N2 C13 H13A . . 108.4 ?
C14 C13 H13A . . 108.4 ?
N2 C13 H13B . . 108.4 ?
C14 C13 H13B . . 108.4 ?
H13A C13 H13B . . 107.5 ?
O6 C14 O5 . . 126.0(2) ?
O6 C14 C13 . . 123.3(2) ?
O5 C14 C13 . . 110.7(2) ?
N2 C15 C16 . . 110.6(2) ?
N2 C15 H15A . . 109.5 ?
C16 C15 H15A . . 109.5 ?
N2 C15 H15B . . 109.5 ?
C16 C15 H15B . . 109.5 ?
H15A C15 H15B . . 108.1 ?
O7 C16 O8 . . 127.5(2) ?
O7 C16 C15 . . 116.6(2) ?
O8 C16 C15 . . 115.8(2) ?
C8 N1 C10 . . 112.15(19) ?
C8 N1 C7 . . 108.73(18) ?
C10 N1 C7 . . 113.33(18) ?
C8 N1 H1A . . 109.1(17) ?
C10 N1 H1A . . 106.9(16) ?
C7 N1 H1A . . 106.4(17) ?
C15 N2 C13 . . 113.76(19) ?
C15 N2 C12 . . 109.77(19) ?
C13 N2 C12 . . 114.90(19) ?
C15 N2 H2A . . 104.9(16) ?
C13 N2 H2A . . 105.7(16) ?
C12 N2 H2A . . 107.0(17) ?
C9 O4 H4A . . 109.4 ?
C14 O5 H5A . . 109.4 ?
H1WA O1W H1WB . . 112.4 ?

loop_
_geom_bond_atom_site_label_1
_geom_bond_atom_site_label_2
_geom_bond_site_symmetry_2
_geom_bond_distance
_geom_bond_publ_flag
C1 C6 . 1.388(3) ?
C1 C2 . 1.389(3) ?
C1 C7 . 1.507(3) ?
C2 C3 . 1.394(3) ?
C2 H2 . 0.9300 ?
C3 C4 . 1.391(4) ?
C3 C12 . 1.505(3) ?
C4 C5 . 1.387(4) ?
C4 H4 . 0.9300 ?
C5 C6 . 1.385(4) ?
C5 H5 . 0.9300 ?
C6 H6 . 0.9300 ?
C7 N1 . 1.518(3) ?
C7 H7A . 0.9700 ?
C7 H7B . 0.9700 ?
C8 N1 . 1.492(3) ?
C8 C9 . 1.506(4) ?
C8 H8A . 0.9700 ?
C8 H8B . 0.9700 ?
C9 O3 . 1.204(3) ?
C9 O4 . 1.308(3) ?
C10 N1 . 1.501(3) ?
C10 C11 . 1.521(3) ?
C10 H10A . 0.9700 ?
C10 H10B . 0.9700 ?
C11 O2 . 1.225(3) ?
C11 O1 . 1.275(3) ?
C12 N2 . 1.520(3) ?
C12 H12A . 0.9700 ?
C12 H12B . 0.9700 ?
C13 N2 . 1.498(3) ?
C13 C14 . 1.510(3) ?
C13 H13A . 0.9700 ?
C13 H13B . 0.9700 ?
C14 O6 . 1.216(3) ?
C14 O5 . 1.292(3) ?
C15 N2 . 1.500(3) ?
C15 C16 . 1.530(3) ?
C15 H15A . 0.9700 ?
C15 H15B . 0.9700 ?
C16 O7 . 1.243(3) ?
C16 O8 . 1.248(3) ?
N1 H1A . 0.96(3) ?
N2 H2A . 0.97(3) ?
O4 H4A . 0.8501 ?
O5 H5A . 0.8500 ?
O1W H1WA . 0.8500 ?
O1W H1WB . 0.8500 ?

loop_
_geom_hbond_atom_site_label_D
_geom_hbond_atom_site_label_H
_geom_hbond_atom_site_label_A
_geom_hbond_site_symmetry_A
_geom_hbond_distance_DH
_geom_hbond_distance_HA
_geom_hbond_distance_DA
_geom_hbond_angle_DHA
N1 H1A O8 4_454 0.96(3) 2.46(3) 3.216(3) 135(2)
N2 H2A O6 1_565 0.97(3) 2.03(3) 2.896(3) 148(2)
O1W H1WB O8 1_565 0.85 2.02 2.847(3) 165
O1W H1WA O7 . 0.85 1.88 2.729(3) 174
O4 H4A O1W 3_444 0.85 1.71 2.552(3) 171
O5 H5A O1 1_545 0.85 1.65 2.472(3) 161
